data_2219993
loop_
_publ_author_name
'Tong, Sok Teng'
'Barker, David'
'Choi, Ka Wai'
'Boyd, Peter D. W.'
'Brimble, Margaret A.'

_publ_section_title
;
 (+-)-Cyclohexane-1,2-diyl bis(4-nitrobenzoate)
;
_journal_coeditor_code SI2117
_journal_issue 11
_journal_name_full 'Acta Crystallographica Section E'
_journal_page_first o2174
_journal_paper_doi 10.1107/S1600536808033874
_journal_volume 64
_journal_year 2008
_chemical_formula_iupac 'C20 H18 N2 O8'
_chemical_formula_moiety 'C20 H18 N2 O8'
_chemical_formula_sum 'C20 H18 N2 O8'
_chemical_formula_weight 414.36
_chemical_melting_point 381.0(10)
_chemical_name_systematic
;
(+-)-Cyclohexane-1,2-diyl bis(4-nitrobenzoate)
;
_space_group_IT_number 14
_symmetry_cell_setting monoclinic
_symmetry_space_group_name_Hall '-P 2ybc'
_symmetry_space_group_name_H-M 'P 1 21/c 1'
_atom_sites_solution_hydrogens geom
_atom_sites_solution_primary direct
_atom_sites_solution_secondary difmap
_audit_creation_method SHELXL-97
_cell_angle_alpha 90.00
_cell_angle_beta 108.8300(10)
_cell_angle_gamma 90.00
_cell_formula_units_Z 4
_cell_length_a 12.6510(2)
_cell_length_b 12.2720(2)
_cell_length_c 13.2186(2)
_cell_measurement_reflns_used 4298
_cell_measurement_temperature 89(2)
_cell_measurement_theta_max 25.1
_cell_measurement_theta_min 1.7
_cell_volume 1942.39(5)
_computing_cell_refinement 'SAINT (Siemens, 1995)'
_computing_data_collection 'SMART (Siemens, 1995)'
_computing_data_reduction 'SAINT (Siemens, 1995)'
_computing_molecular_graphics 'ORTEPIII (Burnett & Johnson, 1996) and Mercury (Macrae <i>et al.</i>,  2006)'
_computing_publication_material 'WinGX (Farrugia, 1999) and publCIF (Westrip, 2008)'
_computing_structure_refinement 'SHELXL97 (Sheldrick, 2008)'
_computing_structure_solution 'SHELXS97 (Sheldrick, 2008)'
_diffrn_ambient_temperature 89(2)
_diffrn_measured_fraction_theta_full 0.987
_diffrn_measured_fraction_theta_max 0.987
_diffrn_measurement_device_type
;
Siemens SMART diffractometer with an APEXII CCD detector
;
_diffrn_measurement_method 'area-detector \w'
_diffrn_radiation_monochromator graphite
_diffrn_radiation_source 'fine-focus sealed tube'
_diffrn_radiation_type MoK\a
_diffrn_radiation_wavelength 0.71073
_diffrn_reflns_av_R_equivalents 0.0770
_diffrn_reflns_av_sigmaI/netI 0.0746
_diffrn_reflns_limit_h_max 17
_diffrn_reflns_limit_h_min -16
_diffrn_reflns_limit_k_max 16
_diffrn_reflns_limit_k_min -16
_diffrn_reflns_limit_l_max 17
_diffrn_reflns_limit_l_min -17
_diffrn_reflns_number 15207
_diffrn_reflns_theta_full 28.75
_diffrn_reflns_theta_max 28.75
_diffrn_reflns_theta_min 1.70
_diffrn_standards_decay_% <2%
_diffrn_standards_number 0
_exptl_absorpt_coefficient_mu 0.111
_exptl_absorpt_correction_type none
_exptl_crystal_colour yellow
_exptl_crystal_density_diffrn 1.417
_exptl_crystal_density_method 'not measured'
_exptl_crystal_description needle
_exptl_crystal_F_000 864
_exptl_crystal_size_max 0.2
_exptl_crystal_size_mid 0.1
_exptl_crystal_size_min 0.05
_refine_diff_density_max 0.275
_refine_diff_density_min -0.297
_refine_ls_extinction_method none
_refine_ls_goodness_of_fit_ref 0.908
_refine_ls_hydrogen_treatment constr
_refine_ls_matrix_type full
_refine_ls_number_parameters 271
_refine_ls_number_reflns 4973
_refine_ls_number_restraints 0
_refine_ls_restrained_S_all 0.908
_refine_ls_R_factor_all 0.0818
_refine_ls_R_factor_gt 0.0413
_refine_ls_shift/su_max 0.000
_refine_ls_shift/su_mean 0.000
_refine_ls_structure_factor_coef Fsqd
_refine_ls_weighting_details 'w=1/[\s^2^(Fo^2^)+(0.0453P)^2^] where P=(Fo^2^+2Fc^2^)/3'
_refine_ls_weighting_scheme calc
_refine_ls_wR_factor_gt 0.0834
_refine_ls_wR_factor_ref 0.0981
_reflns_number_gt 2999
_reflns_number_total 4973
_reflns_threshold_expression I>2\s(I)
_cod_data_source_file si2117.cif
_cod_data_source_block I
_cod_original_sg_symbol_H-M 'P 21/c'
_cod_database_code 2219993
_cod_database_fobs_code 2219993

loop_
_symmetry_equiv_pos_as_xyz
'x, y, z'
'-x, y+1/2, -z+1/2'
'-x, -y, -z'
'x, -y-1/2, z-1/2'

loop_
_atom_site_type_symbol
_atom_site_label
_atom_site_fract_x
_atom_site_fract_y
_atom_site_fract_z
_atom_site_U_iso_or_equiv
_atom_site_adp_type
_atom_site_calc_flag
_atom_site_refinement_flags
_atom_site_occupancy
O O2 0.13143(8) 0.12316(9) 0.12240(8) 0.0237(2) Uani d . 1
O O4 0.07109(9) 0.29575(9) 0.08144(8) 0.0294(3) Uani d . 1
O O1 0.36109(8) 0.08691(8) 0.21140(7) 0.0238(3) Uani d . 1
O O3 0.26940(8) -0.03067(9) 0.28553(8) 0.0263(3) Uani d . 1
O O6 0.62313(9) 0.29785(10) 0.71389(8) 0.0337(3) Uani d . 1
O O7 -0.20229(9) 0.24599(10) 0.45414(8) 0.0341(3) Uani d . 1
O O5 0.55152(10) 0.16681(9) 0.78095(8) 0.0368(3) Uani d . 1
O O8 -0.16503(10) 0.07314(10) 0.46935(9) 0.0371(3) Uani d . 1
C C9 0.39653(12) 0.09399(12) 0.39838(11) 0.0213(3) Uani d . 1
N N1 0.56407(11) 0.21667(11) 0.70528(10) 0.0280(3) Uani d . 1
N N2 -0.16168(10) 0.16318(12) 0.42995(10) 0.0269(3) Uani d . 1
C C18 -0.10386(12) 0.17208(13) 0.34967(11) 0.0221(3) Uani d . 1
C C1 0.29657(12) 0.04900(13) 0.10370(11) 0.0224(3) Uani d . 1
H H1 0.2646 -0.0229 0.1080 0.027 Uiso calc R 1
C C12 0.50482(13) 0.17579(12) 0.59718(11) 0.0236(3) Uani d . 1
C C6 0.20401(12) 0.13022(13) 0.05672(11) 0.0235(3) Uani d . 1
H H6 0.2354 0.2038 0.0614 0.028 Uiso calc R 1
C C15 0.00784(12) 0.19370(13) 0.20538(10) 0.0206(3) Uani d . 1
C C16 0.02556(12) 0.10200(13) 0.27072(11) 0.0238(4) Uani d . 1
H H16 0.0757 0.0487 0.2655 0.029 Uiso calc R 1
C C14 0.35143(13) 0.07916(13) 0.48064(12) 0.0261(4) Uani d . 1
H H14 0.2843 0.0420 0.4676 0.031 Uiso calc R 1
C C17 -0.03163(12) 0.09018(13) 0.34374(11) 0.0247(4) Uani d . 1
H H17 -0.0215 0.0289 0.3873 0.030 Uiso calc R 1
C C10 0.49575(13) 0.15077(13) 0.41674(11) 0.0240(3) Uani d . 1
H H10 0.5254 0.1603 0.3615 0.029 Uiso calc R 1
C C20 -0.06729(12) 0.27323(13) 0.21196(11) 0.0226(3) Uani d . 1
H H20 -0.0799 0.3335 0.1669 0.027 Uiso calc R 1
C C13 0.40625(13) 0.11952(13) 0.58144(12) 0.0270(4) Uani d . 1
H H13 0.3776 0.1091 0.6373 0.032 Uiso calc R 1
C C4 0.21805(13) 0.09860(14) -0.12498(12) 0.0315(4) Uani d . 1
H H4A 0.1763 0.0791 -0.1981 0.038 Uiso calc R 1
H H4B 0.2514 0.1697 -0.1257 0.038 Uiso calc R 1
C C11 0.55089(13) 0.19336(13) 0.51698(12) 0.0254(4) Uani d . 1
H H11 0.6169 0.2326 0.5299 0.031 Uiso calc R 1
C C7 0.33501(12) 0.04317(13) 0.29358(12) 0.0225(3) Uani d . 1
C C5 0.13918(13) 0.10373(15) -0.05883(11) 0.0302(4) Uani d . 1
H H5A 0.0829 0.1592 -0.0878 0.036 Uiso calc R 1
H H5B 0.1016 0.0342 -0.0625 0.036 Uiso calc R 1
C C8 0.07180(12) 0.21209(13) 0.12914(11) 0.0226(3) Uani d . 1
C C19 -0.12367(12) 0.26323(13) 0.28548(11) 0.0226(3) Uani d . 1
H H19 -0.1735 0.3166 0.2914 0.027 Uiso calc R 1
C C3 0.30937(13) 0.01510(14) -0.07859(12) 0.0297(4) Uani d . 1
H H3A 0.3599 0.0142 -0.1203 0.036 Uiso calc R 1
H H3B 0.2763 -0.0568 -0.0826 0.036 Uiso calc R 1
C C2 0.37471(12) 0.04183(14) 0.03779(11) 0.0259(4) Uani d . 1
H H2A 0.4302 -0.0143 0.0670 0.031 Uiso calc R 1
H H2B 0.4134 0.1107 0.0412 0.031 Uiso calc R 1

loop_
_atom_site_aniso_label
_atom_site_aniso_U_11
_atom_site_aniso_U_22
_atom_site_aniso_U_33
_atom_site_aniso_U_12
_atom_site_aniso_U_13
_atom_site_aniso_U_23
O2 0.0232(5) 0.0264(6) 0.0246(5) 0.0030(5) 0.0120(4) 0.0016(5)
O4 0.0333(6) 0.0289(6) 0.0296(6) 0.0057(6) 0.0154(5) 0.0067(5)
O1 0.0238(6) 0.0269(6) 0.0198(5) -0.0028(5) 0.0057(4) -0.0001(5)
O3 0.0266(6) 0.0235(6) 0.0279(6) -0.0040(5) 0.0077(5) -0.0001(5)
O6 0.0331(6) 0.0315(7) 0.0330(6) -0.0044(6) 0.0057(5) -0.0059(6)
O7 0.0320(6) 0.0451(8) 0.0290(6) 0.0127(6) 0.0150(5) 0.0018(6)
O5 0.0551(8) 0.0320(7) 0.0227(6) 0.0051(6) 0.0118(5) 0.0032(5)
O8 0.0417(7) 0.0364(7) 0.0406(7) -0.0056(6) 0.0236(6) 0.0053(6)
C9 0.0220(8) 0.0188(8) 0.0218(7) 0.0018(7) 0.0053(6) 0.0023(7)
N1 0.0317(8) 0.0258(8) 0.0247(7) 0.0069(7) 0.0065(6) -0.0003(6)
N2 0.0208(7) 0.0354(9) 0.0248(7) -0.0002(7) 0.0078(6) 0.0009(7)
C18 0.0185(7) 0.0299(9) 0.0183(7) 0.0004(7) 0.0066(6) -0.0008(7)
C1 0.0207(8) 0.0255(9) 0.0197(7) -0.0011(7) 0.0046(6) -0.0016(7)
C12 0.0279(8) 0.0198(8) 0.0205(7) 0.0033(7) 0.0041(6) 0.0003(7)
C6 0.0221(8) 0.0273(9) 0.0240(8) 0.0009(7) 0.0114(6) 0.0018(7)
C15 0.0190(7) 0.0251(8) 0.0165(7) -0.0001(7) 0.0043(6) -0.0020(7)
C16 0.0224(8) 0.0255(9) 0.0245(8) 0.0056(7) 0.0087(6) 0.0006(7)
C14 0.0242(8) 0.0257(9) 0.0292(8) -0.0031(8) 0.0098(7) 0.0003(7)
C17 0.0260(8) 0.0242(9) 0.0235(8) 0.0009(7) 0.0075(6) 0.0030(7)
C10 0.0268(8) 0.0232(9) 0.0225(7) 0.0002(8) 0.0087(6) 0.0025(7)
C20 0.0230(8) 0.0237(9) 0.0189(7) 0.0018(7) 0.0038(6) 0.0014(7)
C13 0.0336(9) 0.0265(9) 0.0245(8) 0.0009(8) 0.0142(7) 0.0014(7)
C4 0.0302(9) 0.0416(11) 0.0220(8) 0.0001(9) 0.0077(7) -0.0028(8)
C11 0.0249(8) 0.0234(9) 0.0271(8) -0.0015(7) 0.0071(7) 0.0002(7)
C7 0.0205(8) 0.0217(8) 0.0251(8) 0.0032(7) 0.0072(6) 0.0033(7)
C5 0.0248(8) 0.0420(11) 0.0233(8) 0.0040(8) 0.0069(7) -0.0009(8)
C8 0.0219(8) 0.0238(9) 0.0204(7) 0.0026(7) 0.0044(6) -0.0005(7)
C19 0.0203(8) 0.0248(9) 0.0221(7) 0.0041(7) 0.0057(6) -0.0013(7)
C3 0.0283(9) 0.0353(10) 0.0277(8) -0.0006(8) 0.0122(7) -0.0057(8)
C2 0.0214(8) 0.0294(9) 0.0285(8) -0.0004(8) 0.0101(7) -0.0018(7)

loop_
_atom_type_symbol
_atom_type_description
_atom_type_scat_dispersion_real
_atom_type_scat_dispersion_imag
_atom_type_scat_source
C C 0.0033 0.0016 'International Tables Vol C Tables 4.2.6.8 and 6.1.1.4'
H H 0.0000 0.0000 'International Tables Vol C Tables 4.2.6.8 and 6.1.1.4'
N N 0.0061 0.0033 'International Tables Vol C Tables 4.2.6.8 and 6.1.1.4'
O O 0.0106 0.0060 'International Tables Vol C Tables 4.2.6.8 and 6.1.1.4'

loop_
_geom_angle_atom_site_label_1
_geom_angle_atom_site_label_2
_geom_angle_atom_site_label_3
_geom_angle
C8 O2 C6 117.78(12)
C7 O1 C1 116.87(11)
C10 C9 C14 120.30(13)
C10 C9 C7 123.02(13)
C14 C9 C7 116.65(13)
O6 N1 O5 124.36(13)
O6 N1 C12 118.07(13)
O5 N1 C12 117.57(13)
O7 N2 O8 124.06(13)
O7 N2 C18 118.23(14)
O8 N2 C18 117.70(14)
C17 C18 C19 123.34(13)
C17 C18 N2 118.64(14)
C19 C18 N2 118.01(13)
O1 C1 C6 107.69(12)
O1 C1 C2 108.28(11)
C6 C1 C2 111.39(12)
O1 C1 H1 109.8
C6 C1 H1 109.8
C2 C1 H1 109.8
C11 C12 C13 123.12(14)
C11 C12 N1 118.90(14)
C13 C12 N1 117.97(13)
O2 C6 C1 105.67(11)
O2 C6 C5 110.34(12)
C1 C6 C5 111.59(13)
O2 C6 H6 109.7
C1 C6 H6 109.7
C5 C6 H6 109.7
C20 C15 C16 120.49(14)
C20 C15 C8 117.80(14)
C16 C15 C8 121.67(14)
C17 C16 C15 120.01(14)
C17 C16 H16 120.0
C15 C16 H16 120.0
C13 C14 C9 120.12(14)
C13 C14 H14 119.9
C9 C14 H14 119.9
C18 C17 C16 117.87(14)
C18 C17 H17 121.1
C16 C17 H17 121.1
C11 C10 C9 120.32(14)
C11 C10 H10 119.8
C9 C10 H10 119.8
C15 C20 C19 120.09(14)
C15 C20 H20 120.0
C19 C20 H20 120.0
C14 C13 C12 118.21(14)
C14 C13 H13 120.9
C12 C13 H13 120.9
C3 C4 C5 110.47(13)
C3 C4 H4A 109.6
C5 C4 H4A 109.6
C3 C4 H4B 109.6
C5 C4 H4B 109.6
H4A C4 H4B 108.1
C12 C11 C10 117.91(15)
C12 C11 H11 121.0
C10 C11 H11 121.0
O3 C7 O1 124.61(14)
O3 C7 C9 122.21(14)
O1 C7 C9 113.17(13)
C6 C5 C4 110.17(12)
C6 C5 H5A 109.6
C4 C5 H5A 109.6
C6 C5 H5B 109.6
C4 C5 H5B 109.6
H5A C5 H5B 108.1
O4 C8 O2 124.52(13)
O4 C8 C15 124.49(14)
O2 C8 C15 110.98(13)
C18 C19 C20 118.17(14)
C18 C19 H19 120.9
C20 C19 H19 120.9
C4 C3 C2 110.83(13)
C4 C3 H3A 109.5
C2 C3 H3A 109.5
C4 C3 H3B 109.5
C2 C3 H3B 109.5
H3A C3 H3B 108.1
C1 C2 C3 110.46(12)
C1 C2 H2A 109.6
C3 C2 H2A 109.6
C1 C2 H2B 109.6
C3 C2 H2B 109.6
H2A C2 H2B 108.1

loop_
_geom_bond_atom_site_label_1
_geom_bond_atom_site_label_2
_geom_bond_distance
O2 C8 1.3459(18)
O2 C6 1.4557(16)
O4 C8 1.2034(17)
O1 C7 1.3447(17)
O1 C1 1.4694(16)
O3 C7 1.2101(17)
O6 N1 1.2283(16)
O7 N2 1.2267(16)
O5 N1 1.2258(16)
O8 N2 1.2281(17)
C9 C10 1.387(2)
C9 C14 1.393(2)
C9 C7 1.489(2)
N1 C12 1.4710(19)
N2 C18 1.4746(18)
C18 C17 1.378(2)
C18 C19 1.377(2)
C1 C6 1.510(2)
C1 C2 1.5166(19)
C1 H1 0.9800
C12 C11 1.382(2)
C12 C13 1.381(2)
C6 C5 1.517(2)
C6 H6 0.9800
C15 C20 1.385(2)
C15 C16 1.392(2)
C15 C8 1.499(2)
C16 C17 1.388(2)
C16 H16 0.9300
C14 C13 1.380(2)
C14 H14 0.9300
C17 H17 0.9300
C10 C11 1.385(2)
C10 H10 0.9300
C20 C19 1.384(2)
C20 H20 0.9300
C13 H13 0.9300
C4 C3 1.518(2)
C4 C5 1.526(2)
C4 H4A 0.9700
C4 H4B 0.9700
C11 H11 0.9300
C5 H5A 0.9700
C5 H5B 0.9700
C19 H19 0.9300
C3 C2 1.529(2)
C3 H3A 0.9700
C3 H3B 0.9700
C2 H2A 0.9700
C2 H2B 0.9700

loop_
_geom_hbond_atom_site_label_D
_geom_hbond_atom_site_label_H
_geom_hbond_atom_site_label_A
_geom_hbond_site_symmetry_A
_geom_hbond_distance_DH
_geom_hbond_distance_HA
_geom_hbond_distance_DA
_geom_hbond_angle_DHA
_geom_hbond_publ_flag
C14 H14 O8 3_556 0.93 2.40 3.240(2) 150 yes
C16 H16 O3 . 0.93 2.57 3.4374(19) 156 yes
C19 H19 O3 2_555 0.93 2.29 3.0919(19) 145 yes
C5 H5A Cg2 4_554 0.97 2.79 3.7273(18) 162 yes
